data_7046719
loop_
_publ_author_name
'Beament, James'
'Kociok-K\"ohn, Gabriele'
'Jones, Matthew D.'
'Buchard, Antoine'

_publ_section_title
;
 Bipyrrolidine salan alkoxide complexes of lanthanides: synthesis,
 characterisation, activity in the polymerisation of lactide and
 mechanistic investigation by DOSY NMR.
;
_journal_issue 27
_journal_name_full 'Dalton transactions (Cambridge, England : 2003)'
_journal_page_first 9164
_journal_page_last 9172
_journal_paper_doi 10.1039/c8dt02108b
_journal_volume 47
_journal_year 2018
_chemical_formula_moiety 'C58 H82 N4 O6 Sm2, C7 H8'
_chemical_formula_sum 'C65 H90 N4 O6 Sm2'
_chemical_formula_weight 1324.10
_space_group_crystal_system monoclinic
_space_group_IT_number 15
_space_group_name_Hall '-C 2yc'
_space_group_name_H-M_alt 'C 1 2/c 1'
_symmetry_space_group_name_Hall '-C 2yc'
_symmetry_space_group_name_H-M 'C 1 2/c 1'
_atom_sites_solution_hydrogens geom
_audit_creation_method SHELXL-2014/7
_audit_update_record
;
2018-05-18 deposited with the CCDC.
2018-06-19 downloaded from the CCDC.
;
_cell_angle_alpha 90
_cell_angle_beta 119.614(5)
_cell_angle_gamma 90
_cell_formula_units_Z 4
_cell_length_a 24.6223(9)
_cell_length_b 11.6978(3)
_cell_length_c 24.2817(9)
_cell_measurement_reflns_used 25791
_cell_measurement_temperature 150(2)
_cell_measurement_theta_max 30.1190
_cell_measurement_theta_min 3.7920
_cell_volume 6080.2(5)
_computing_cell_refinement 'CrysAlisPro 1.171.38.43 (Rigaku OD, 2015)'
_computing_data_collection 'CrysAlisPro 1.171.38.43 (Rigaku OD, 2015)'
_computing_data_reduction 'CrysAlisPro 1.171.38.43 (Rigaku OD, 2015)'
_computing_molecular_graphics 'ORTEP3 for Windows - Farrugia, L. J. J. Appl. Crystallogr. 1997, 30, 565'
_computing_publication_material
;
 'WinGX publication routines, Farrugia, 
 L. J., J. Appl. Crystallogr., 1999, 32, 837-838
;
_computing_structure_refinement
;
 SHELXL-2014/8 (Sheldrick, 2014)
 Sheldrick GM (2008) Acta Crystallogr A64:112--122 and 
 C. B. H\"ubschle, G. M. Sheldrick and B. Dittrich
 ShelXle: a Qt graphical user interface for SHELXL
 J. Appl. Cryst., 44, (2011) 1281-1284.
;
_computing_structure_solution
; 
 SHELXT
 Sheldrick, G. M. (2008). Acta Cryst. A64, 112-122.
;
_diffrn_ambient_environment air
_diffrn_ambient_temperature 150(10)
_diffrn_detector 'CCD plate'
_diffrn_detector_area_resol_mean 8.0734
_diffrn_detector_type EosS2
_diffrn_measured_fraction_theta_full 0.998
_diffrn_measured_fraction_theta_max 0.920
_diffrn_measurement_device 'four-circle diffractometer'
_diffrn_measurement_device_type 'New Xcalibur, EosS2'
_diffrn_measurement_method '\w scans'
_diffrn_radiation_monochromator graphite
_diffrn_radiation_probe x-ray
_diffrn_radiation_type 'Mo K\a'
_diffrn_radiation_wavelength 0.71073
_diffrn_reflns_av_R_equivalents 0.0278
_diffrn_reflns_av_unetI/netI 0.0207
_diffrn_reflns_Laue_measured_fraction_full 0.998
_diffrn_reflns_Laue_measured_fraction_max 0.920
_diffrn_reflns_limit_h_max 32
_diffrn_reflns_limit_h_min -34
_diffrn_reflns_limit_k_max 15
_diffrn_reflns_limit_k_min -16
_diffrn_reflns_limit_l_max 33
_diffrn_reflns_limit_l_min -33
_diffrn_reflns_number 50350
_diffrn_reflns_point_group_measured_fraction_full 0.998
_diffrn_reflns_point_group_measured_fraction_max 0.920
_diffrn_reflns_theta_full 25.242
_diffrn_reflns_theta_max 30.326
_diffrn_reflns_theta_min 3.310
_diffrn_source 'fine-focus sealed X-ray tube'
_diffrn_source_type 'Enhance (Mo) X-ray Source'
_exptl_absorpt_coefficient_mu 1.966
_exptl_absorpt_correction_T_max 1.00000
_exptl_absorpt_correction_T_min 0.90428
_exptl_absorpt_correction_type multi-scan
_exptl_absorpt_process_details
;
CrysAlisPro 1.171.38.43 (Rigaku Oxford Diffraction, 2015)
Empirical absorption correction using spherical harmonics,
 implemented in SCALE3 ABSPACK scaling algorithm.
;
_exptl_crystal_colour colourless
_exptl_crystal_density_diffrn 1.446
_exptl_crystal_description block
_exptl_crystal_F_000 2720
_exptl_crystal_size_max 0.300
_exptl_crystal_size_mid 0.250
_exptl_crystal_size_min 0.200
_refine_diff_density_max 1.087
_refine_diff_density_min -0.578
_refine_diff_density_rms 0.078
_refine_ls_extinction_method none
_refine_ls_goodness_of_fit_ref 1.127
_refine_ls_hydrogen_treatment constr
_refine_ls_matrix_type full
_refine_ls_number_parameters 374
_refine_ls_number_reflns 8408
_refine_ls_number_restraints 42
_refine_ls_restrained_S_all 1.148
_refine_ls_R_factor_all 0.0319
_refine_ls_R_factor_gt 0.0262
_refine_ls_shift/su_max 0.002
_refine_ls_shift/su_mean 0.000
_refine_ls_structure_factor_coef Fsqd
_refine_ls_weighting_details 'w=1/[\s^2^(Fo^2^)+(0.0167P)^2^+13.1320P] where P=(Fo^2^+2Fc^2^)/3'
_refine_ls_weighting_scheme calc
_refine_ls_wR_factor_gt 0.0529
_refine_ls_wR_factor_ref 0.0551
_reflns_Friedel_coverage 0.000
_reflns_number_gt 7558
_reflns_number_total 8408
_reflns_threshold_expression 'I > 2\s(I)'
_cod_data_source_file c8dt02108b2.cif
_cod_data_source_block SmMe2OiPr
_cod_depositor_comments 'Adding full bibliography for 7046715--7046721.cif.'
_cod_original_cell_volume 6080.2(4)
_cod_database_code 7046719
_shelx_shelxl_version_number 2014/7
_shelx_space_group_comment
;
The symmetry employed for this shelxl refinement is uniquely defined
by the following loop, which should always be used as a source of
symmetry information in preference to the above space-group names.
They are only intended as comments.
;
_shelx_estimated_absorpt_t_min 0.590
_shelx_estimated_absorpt_t_max 0.695
_oxdiff_exptl_absorpt_empirical_full_min 0.899
_oxdiff_exptl_absorpt_empirical_full_max 1.171
_oxdiff_exptl_absorpt_empirical_details
;
Empirical correction (ABSPACK) includes:
- Absorption correction using spherical harmonics
- Frame scaling
;

loop_
_space_group_symop_operation_xyz
'x, y, z'
'-x, y, -z+1/2'
'x+1/2, y+1/2, z'
'-x+1/2, y+1/2, -z+1/2'
'-x, -y, -z'
'x, -y, z-1/2'
'-x+1/2, -y+1/2, -z'
'x+1/2, -y+1/2, z-1/2'

loop_
_atom_site_label
_atom_site_type_symbol
_atom_site_fract_x
_atom_site_fract_y
_atom_site_fract_z
_atom_site_U_iso_or_equiv
_atom_site_adp_type
_atom_site_occupancy
_atom_site_site_symmetry_order
_atom_site_calc_flag
_atom_site_refinement_flags_posn
_atom_site_refinement_flags_adp
_atom_site_refinement_flags_occupancy
_atom_site_disorder_assembly
_atom_site_disorder_group
Sm1 Sm 0.32643(2) 0.71048(2) 0.50069(2) 0.01789(3) Uani 1 1 d . . . . .
O1 O 0.28495(7) 0.57564(14) 0.42912(7) 0.0278(3) Uani 1 1 d . . . . .
N1 N 0.40756(7) 0.54610(14) 0.55411(7) 0.0170(3) Uani 1 1 d . . . . .
C1 C 0.30606(10) 0.48527(18) 0.41250(9) 0.0222(4) Uani 1 1 d . . . . .
O2 O 0.25397(6) 0.65548(12) 0.53493(6) 0.0198(3) Uani 1 1 d . . . . .
N2 N 0.38875(8) 0.74102(14) 0.62409(8) 0.0188(3) Uani 1 1 d . . . . .
C2 C 0.28240(10) 0.45910(19) 0.34782(10) 0.0245(4) Uani 1 1 d . . . . .
O3 O 0.37977(7) 0.81170(14) 0.47267(7) 0.0285(3) Uani 1 1 d . . . . .
C3 C 0.30510(10) 0.3643(2) 0.33136(10) 0.0249(4) Uani 1 1 d . . . . .
H3 H 0.2892 0.3477 0.2877 0.030 Uiso 1 1 calc R U . . .
C4 C 0.35049(10) 0.29216(19) 0.37654(10) 0.0235(4) Uani 1 1 d . . . . .
C5 C 0.37330(10) 0.31905(18) 0.44014(10) 0.0217(4) Uani 1 1 d . . . . .
H5 H 0.4044 0.2715 0.4717 0.026 Uiso 1 1 calc R U . . .
C6 C 0.35189(9) 0.41355(18) 0.45874(9) 0.0205(4) Uani 1 1 d . . . . .
C7 C 0.23208(12) 0.5342(2) 0.29886(11) 0.0357(6) Uani 1 1 d . . . . .
H7A H 0.2240 0.5118 0.2566 0.054 Uiso 1 1 calc R U . . .
H7B H 0.2457 0.6142 0.3068 0.054 Uiso 1 1 calc R U . . .
H7C H 0.1937 0.5256 0.3013 0.054 Uiso 1 1 calc R U . . .
C8 C 0.37027(11) 0.1848(2) 0.35684(12) 0.0302(5) Uani 1 1 d . . . . .
H8A H 0.4133 0.1656 0.3886 0.045 Uiso 1 1 calc R U . . .
H8B H 0.3679 0.1971 0.3158 0.045 Uiso 1 1 calc R U . . .
H8C H 0.3425 0.1218 0.3533 0.045 Uiso 1 1 calc R U . . .
C9 C 0.37365(10) 0.43477(17) 0.52796(9) 0.0204(4) Uani 1 1 d . . . . .
H9A H 0.3368 0.4327 0.5341 0.024 Uiso 1 1 calc R U . . .
H9B H 0.4016 0.3714 0.5530 0.024 Uiso 1 1 calc R U . . .
C10 C 0.46392(9) 0.5519(2) 0.54678(10) 0.0233(4) Uani 1 1 d . . . . .
H10A H 0.4773 0.6323 0.5487 0.028 Uiso 1 1 calc R U . . .
H10B H 0.4549 0.5191 0.5055 0.028 Uiso 1 1 calc R U . . .
C11 C 0.51533(10) 0.4826(2) 0.60149(11) 0.0282(5) Uani 1 1 d . . . . .
H11A H 0.5562 0.5219 0.6190 0.034 Uiso 1 1 calc R U . . .
H11B H 0.5190 0.4055 0.5869 0.034 Uiso 1 1 calc R U . . .
C12 C 0.49442(10) 0.47461(19) 0.65186(10) 0.0238(4) Uani 1 1 d . . . . .
H12A H 0.5265 0.5077 0.6926 0.029 Uiso 1 1 calc R U . . .
H12B H 0.4872 0.3940 0.6589 0.029 Uiso 1 1 calc R U . . .
C13 C 0.43298(9) 0.54403(17) 0.62435(9) 0.0175(4) Uani 1 1 d . . . . .
H13 H 0.4029 0.5012 0.6331 0.021 Uiso 1 1 calc R U . . .
C14 C 0.44422(9) 0.66222(17) 0.65606(9) 0.0186(4) Uani 1 1 d . . . . .
H14 H 0.4516 0.6488 0.6999 0.022 Uiso 1 1 calc R U . . .
C15 C 0.50009(10) 0.73378(19) 0.66304(11) 0.0261(4) Uani 1 1 d . . . . .
H15A H 0.5299 0.7488 0.7083 0.031 Uiso 1 1 calc R U . . .
H15B H 0.5223 0.6927 0.6444 0.031 Uiso 1 1 calc R U . . .
C16 C 0.47305(12) 0.8445(2) 0.62817(13) 0.0373(6) Uani 1 1 d . . . . .
H16A H 0.5022 0.9089 0.6488 0.045 Uiso 1 1 calc R U . . .
H16B H 0.4633 0.8390 0.5835 0.045 Uiso 1 1 calc R U . . .
C17 C 0.41457(10) 0.85891(18) 0.63241(10) 0.0266(4) Uani 1 1 d . . . . .
H17A H 0.4243 0.8906 0.6741 0.032 Uiso 1 1 calc R U . . .
H17B H 0.3847 0.9103 0.5986 0.032 Uiso 1 1 calc R U . . .
C18 C 0.34691(10) 0.73534(19) 0.65205(9) 0.0229(4) Uani 1 1 d . . . . .
H18A H 0.3135 0.7933 0.6313 0.027 Uiso 1 1 calc R U . . .
H18B H 0.3713 0.7548 0.6976 0.027 Uiso 1 1 calc R U . . .
C19 C 0.31758(9) 0.62036(19) 0.64516(9) 0.0219(4) Uani 1 1 d . . . . .
C20 C 0.33615(10) 0.5481(2) 0.69684(10) 0.0271(5) Uani 1 1 d . . . . .
H20 H 0.3656 0.5748 0.7379 0.033 Uiso 1 1 calc R U . . .
C21 C 0.31276(11) 0.4383(2) 0.68997(11) 0.0319(5) Uani 1 1 d . . . . .
C22 C 0.26940(10) 0.4014(2) 0.62908(11) 0.0295(5) Uani 1 1 d . . . . .
H22 H 0.2536 0.3257 0.6236 0.035 Uiso 1 1 calc R U . . .
C23 C 0.24835(9) 0.47208(19) 0.57589(10) 0.0235(4) Uani 1 1 d . . . . .
C24 C 0.27242(9) 0.58299(18) 0.58459(9) 0.0193(4) Uani 1 1 d . . . . .
C25 C 0.20100(11) 0.4318(2) 0.51097(11) 0.0305(5) Uani 1 1 d . . . . .
H25A H 0.1958 0.3488 0.5117 0.046 Uiso 1 1 calc R U . . .
H25B H 0.2153 0.4507 0.4809 0.046 Uiso 1 1 calc R U . . .
H25C H 0.1609 0.4695 0.4980 0.046 Uiso 1 1 calc R U . . .
C26 C 0.33461(13) 0.3610(3) 0.74684(13) 0.0455(7) Uani 1 1 d . . . . .
H26A H 0.3766 0.3327 0.7595 0.068 Uiso 1 1 calc R U . . .
H26B H 0.3059 0.2962 0.7360 0.068 Uiso 1 1 calc R U . . .
H26C H 0.3355 0.4039 0.7819 0.068 Uiso 1 1 calc R U . . .
C27 C 0.39693(11) 0.8800(2) 0.43654(11) 0.0291(5) Uani 1 1 d . . . . .
H27 H 0.3919 0.9618 0.4450 0.035 Uiso 1 1 calc R U . . .
C28 C 0.35422(15) 0.8569(3) 0.36678(12) 0.0460(7) Uani 1 1 d . . . . .
H28A H 0.3573 0.7762 0.3578 0.069 Uiso 1 1 calc R U . . .
H28B H 0.3666 0.9050 0.3418 0.069 Uiso 1 1 calc R U . . .
H28C H 0.3110 0.8746 0.3555 0.069 Uiso 1 1 calc R U . . .
C29 C 0.46463(13) 0.8605(3) 0.45529(14) 0.0469(7) Uani 1 1 d . . . . .
H29A H 0.4910 0.8740 0.5008 0.070 Uiso 1 1 calc R U . . .
H29B H 0.4766 0.9132 0.4317 0.070 Uiso 1 1 calc R U . . .
H29C H 0.4701 0.7815 0.4455 0.070 Uiso 1 1 calc R U . . .
C31 C 0.5367(3) 0.8487(4) 0.2801(2) 0.083(3) Uani 0.5 1 d G U P A -1
C32 C 0.5268(3) 0.8469(5) 0.2186(3) 0.052(2) Uani 0.5 1 d G U P A -1
H32 H 0.5614 0.8427 0.2114 0.062 Uiso 0.5 1 calc R U P A -1
C33 C 0.4664(3) 0.8514(5) 0.1675(2) 0.068(2) Uani 0.5 1 d G U P A -1
H33 H 0.4596 0.8502 0.1255 0.082 Uiso 0.5 1 calc R U P A -1
C34 C 0.4158(2) 0.8575(6) 0.1780(4) 0.096(4) Uani 0.5 1 d G U P A -1
H34 H 0.3745 0.8606 0.1431 0.116 Uiso 0.5 1 calc R U P A -1
C35 C 0.4257(4) 0.8593(7) 0.2395(5) 0.112(4) Uani 0.5 1 d G U P A -1
H35 H 0.3912 0.8635 0.2467 0.135 Uiso 0.5 1 calc R U P A -1
C36 C 0.4862(5) 0.8548(6) 0.2906(3) 0.118(6) Uani 0.5 1 d G U P A -1
H36 H 0.4930 0.8560 0.3326 0.142 Uiso 0.5 1 calc R U P A -1
C37 C 0.6013(7) 0.8331(11) 0.3366(7) 0.127(6) Uani 0.5 1 d . U P A -1
H37A H 0.6025 0.8659 0.3743 0.191 Uiso 0.5 1 calc R U P A -1
H37B H 0.6320 0.8720 0.3287 0.191 Uiso 0.5 1 calc R U P A -1
H37C H 0.6112 0.7514 0.3435 0.191 Uiso 0.5 1 calc R U P A -1

loop_
_atom_site_aniso_label
_atom_site_aniso_U_11
_atom_site_aniso_U_22
_atom_site_aniso_U_33
_atom_site_aniso_U_23
_atom_site_aniso_U_13
_atom_site_aniso_U_12
Sm1 0.01619(5) 0.02045(5) 0.01407(5) 0.00261(4) 0.00522(4) 0.00336(4)
O1 0.0251(8) 0.0304(8) 0.0198(7) -0.0037(6) 0.0048(6) 0.0077(6)
N1 0.0139(7) 0.0210(8) 0.0148(7) -0.0001(6) 0.0061(6) 0.0013(6)
C1 0.0207(10) 0.0238(10) 0.0196(9) -0.0032(8) 0.0080(8) -0.0011(8)
O2 0.0194(7) 0.0208(7) 0.0168(6) 0.0064(5) 0.0070(5) 0.0035(5)
N2 0.0179(8) 0.0177(8) 0.0178(8) 0.0016(6) 0.0064(7) 0.0022(6)
C2 0.0229(10) 0.0272(11) 0.0194(9) -0.0013(8) 0.0073(8) -0.0017(8)
O3 0.0282(8) 0.0332(9) 0.0254(8) 0.0080(6) 0.0143(7) 0.0013(7)
C3 0.0260(10) 0.0294(11) 0.0188(9) -0.0059(8) 0.0106(8) -0.0081(9)
C4 0.0234(10) 0.0223(10) 0.0273(10) -0.0052(8) 0.0143(9) -0.0061(8)
C5 0.0200(10) 0.0205(10) 0.0235(10) 0.0003(8) 0.0099(8) -0.0013(7)
C6 0.0194(9) 0.0234(10) 0.0168(9) -0.0016(7) 0.0074(8) -0.0020(8)
C7 0.0364(13) 0.0394(14) 0.0191(10) -0.0024(10) 0.0042(9) 0.0070(11)
C8 0.0317(12) 0.0279(12) 0.0351(12) -0.0092(9) 0.0197(10) -0.0042(9)
C9 0.0211(10) 0.0199(9) 0.0191(9) 0.0002(7) 0.0092(8) -0.0006(8)
C10 0.0186(9) 0.0311(11) 0.0215(10) -0.0002(8) 0.0109(8) -0.0004(8)
C11 0.0197(10) 0.0337(12) 0.0299(11) 0.0008(9) 0.0113(9) 0.0074(9)
C12 0.0197(10) 0.0228(10) 0.0209(9) 0.0032(8) 0.0040(8) 0.0057(8)
C13 0.0169(9) 0.0190(9) 0.0139(8) 0.0033(7) 0.0056(7) 0.0014(7)
C14 0.0160(9) 0.0198(9) 0.0150(8) 0.0018(7) 0.0037(7) 0.0017(7)
C15 0.0221(10) 0.0239(11) 0.0285(11) -0.0005(8) 0.0096(9) -0.0031(8)
C16 0.0364(13) 0.0330(13) 0.0380(13) 0.0033(11) 0.0149(11) -0.0065(11)
C17 0.0287(11) 0.0185(10) 0.0255(10) 0.0005(8) 0.0079(9) 0.0006(8)
C18 0.0208(10) 0.0295(11) 0.0161(9) -0.0005(8) 0.0073(8) 0.0056(8)
C19 0.0180(9) 0.0297(11) 0.0200(9) 0.0056(8) 0.0109(8) 0.0067(8)
C20 0.0194(10) 0.0438(13) 0.0184(9) 0.0106(9) 0.0094(8) 0.0063(9)
C21 0.0236(11) 0.0437(14) 0.0313(12) 0.0210(11) 0.0157(10) 0.0095(10)
C22 0.0231(11) 0.0294(12) 0.0389(13) 0.0155(10) 0.0175(10) 0.0042(9)
C23 0.0183(9) 0.0258(11) 0.0266(10) 0.0084(8) 0.0114(8) 0.0038(8)
C24 0.0159(9) 0.0241(10) 0.0206(9) 0.0086(8) 0.0110(8) 0.0067(7)
C25 0.0284(12) 0.0243(11) 0.0340(12) 0.0021(9) 0.0117(10) -0.0033(9)
C26 0.0382(14) 0.0562(18) 0.0402(14) 0.0300(13) 0.0179(12) 0.0073(13)
C27 0.0396(13) 0.0260(11) 0.0287(11) 0.0040(9) 0.0221(10) 0.0024(10)
C28 0.0574(18) 0.0557(18) 0.0260(12) 0.0045(12) 0.0214(12) 0.0046(14)
C29 0.0444(16) 0.0534(18) 0.0526(17) 0.0059(14) 0.0313(14) -0.0031(14)
C31 0.146(7) 0.033(3) 0.085(5) 0.007(3) 0.068(5) 0.019(4)
C32 0.088(5) 0.028(4) 0.069(4) 0.005(3) 0.061(4) 0.009(3)
C33 0.097(5) 0.027(3) 0.103(5) 0.014(3) 0.066(5) 0.013(3)
C34 0.086(7) 0.037(5) 0.132(9) 0.011(5) 0.028(6) -0.009(5)
C35 0.146(8) 0.074(6) 0.152(8) 0.030(6) 0.100(7) 0.006(6)
C36 0.148(9) 0.071(8) 0.142(9) 0.007(7) 0.076(7) 0.000(7)
C37 0.168(12) 0.045(6) 0.103(8) -0.004(6) 0.017(8) 0.028(7)

loop_
_atom_type_symbol
_atom_type_description
_atom_type_scat_dispersion_real
_atom_type_scat_dispersion_imag
_atom_type_scat_source
C C 0.0033 0.0016 'International Tables Vol C Tables 4.2.6.8 and 6.1.1.4'
H H 0.0000 0.0000 'International Tables Vol C Tables 4.2.6.8 and 6.1.1.4'
N N 0.0061 0.0033 'International Tables Vol C Tables 4.2.6.8 and 6.1.1.4'
O O 0.0106 0.0060 'International Tables Vol C Tables 4.2.6.8 and 6.1.1.4'
Sm Sm -0.1638 3.4418 'International Tables Vol C Tables 4.2.6.8 and 6.1.1.4'

loop_
_geom_angle_atom_site_label_1
_geom_angle_atom_site_label_2
_geom_angle_atom_site_label_3
_geom_angle
_geom_angle_site_symmetry_1
_geom_angle_site_symmetry_3
O3 Sm1 O1 105.56(6) . .
O3 Sm1 O2 93.01(6) . 7_566
O1 Sm1 O2 102.26(5) . 7_566
O3 Sm1 O2 161.46(6) . .
O1 Sm1 O2 86.95(6) . .
O2 Sm1 O2 70.62(5) 7_566 .
O3 Sm1 N1 97.35(6) . .
O1 Sm1 N1 78.81(5) . .
O2 Sm1 N1 168.89(5) 7_566 .
O2 Sm1 N1 98.50(5) . .
O3 Sm1 N2 100.67(6) . .
O1 Sm1 N2 141.50(6) . .
O2 Sm1 N2 103.99(5) 7_566 .
O2 Sm1 N2 75.91(5) . .
N1 Sm1 N2 70.21(5) . .
O3 Sm1 Sm1 128.39(4) . 7_566
O1 Sm1 Sm1 95.46(4) . 7_566
O2 Sm1 Sm1 35.89(3) 7_566 7_566
O2 Sm1 Sm1 34.73(3) . 7_566
N1 Sm1 Sm1 133.19(4) . 7_566
N2 Sm1 Sm1 89.70(4) . 7_566
C1 O1 Sm1 135.77(13) . .
C10 N1 C13 104.34(14) . .
C10 N1 C9 110.18(16) . .
C13 N1 C9 107.35(15) . .
C10 N1 Sm1 115.95(12) . .
C13 N1 Sm1 111.36(11) . .
C9 N1 Sm1 107.38(11) . .
O1 C1 C6 120.80(18) . .
O1 C1 C2 120.20(19) . .
C6 C1 C2 119.00(19) . .
C24 O2 Sm1 126.91(12) . 7_566
C24 O2 Sm1 119.76(11) . .
Sm1 O2 Sm1 109.38(5) 7_566 .
C18 N2 C17 108.93(16) . .
C18 N2 C14 113.14(15) . .
C17 N2 C14 106.20(15) . .
C18 N2 Sm1 111.59(11) . .
C17 N2 Sm1 104.47(12) . .
C14 N2 Sm1 111.96(11) . .
C3 C2 C1 119.4(2) . .
C3 C2 C7 122.08(19) . .
C1 C2 C7 118.6(2) . .
C27 O3 Sm1 161.90(15) . .
C2 C3 C4 122.45(19) . .
C2 C3 H3 118.8 . .
C4 C3 H3 118.8 . .
C5 C4 C3 117.5(2) . .
C5 C4 C8 121.5(2) . .
C3 C4 C8 120.8(2) . .
C6 C5 C4 121.9(2) . .
C6 C5 H5 119.0 . .
C4 C5 H5 119.0 . .
C5 C6 C1 119.78(18) . .
C5 C6 C9 120.54(18) . .
C1 C6 C9 119.51(18) . .
C2 C7 H7A 109.5 . .
C2 C7 H7B 109.5 . .
H7A C7 H7B 109.5 . .
C2 C7 H7C 109.5 . .
H7A C7 H7C 109.5 . .
H7B C7 H7C 109.5 . .
C4 C8 H8A 109.5 . .
C4 C8 H8B 109.5 . .
H8A C8 H8B 109.5 . .
C4 C8 H8C 109.5 . .
H8A C8 H8C 109.5 . .
H8B C8 H8C 109.5 . .
N1 C9 C6 115.38(16) . .
N1 C9 H9A 108.4 . .
C6 C9 H9A 108.4 . .
N1 C9 H9B 108.4 . .
C6 C9 H9B 108.4 . .
H9A C9 H9B 107.5 . .
N1 C10 C11 106.94(17) . .
N1 C10 H10A 110.3 . .
C11 C10 H10A 110.3 . .
N1 C10 H10B 110.3 . .
C11 C10 H10B 110.3 . .
H10A C10 H10B 108.6 . .
C10 C11 C12 105.17(16) . .
C10 C11 H11A 110.7 . .
C12 C11 H11A 110.7 . .
C10 C11 H11B 110.7 . .
C12 C11 H11B 110.7 . .
H11A C11 H11B 108.8 . .
C11 C12 C13 105.26(16) . .
C11 C12 H12A 110.7 . .
C13 C12 H12A 110.7 . .
C11 C12 H12B 110.7 . .
C13 C12 H12B 110.7 . .
H12A C12 H12B 108.8 . .
N1 C13 C14 115.18(15) . .
N1 C13 C12 105.61(15) . .
C14 C13 C12 111.06(16) . .
N1 C13 H13 108.3 . .
C14 C13 H13 108.3 . .
C12 C13 H13 108.3 . .
N2 C14 C13 113.48(15) . .
N2 C14 C15 104.84(16) . .
C13 C14 C15 118.12(17) . .
N2 C14 H14 106.6 . .
C13 C14 H14 106.6 . .
C15 C14 H14 106.6 . .
C16 C15 C14 106.32(18) . .
C16 C15 H15A 110.5 . .
C14 C15 H15A 110.5 . .
C16 C15 H15B 110.5 . .
C14 C15 H15B 110.5 . .
H15A C15 H15B 108.7 . .
C17 C16 C15 103.3(2) . .
C17 C16 H16A 111.1 . .
C15 C16 H16A 111.1 . .
C17 C16 H16B 111.1 . .
C15 C16 H16B 111.1 . .
H16A C16 H16B 109.1 . .
N2 C17 C16 104.23(18) . .
N2 C17 H17A 110.9 . .
C16 C17 H17A 110.9 . .
N2 C17 H17B 110.9 . .
C16 C17 H17B 110.9 . .
H17A C17 H17B 108.9 . .
N2 C18 C19 113.17(17) . .
N2 C18 H18A 108.9 . .
C19 C18 H18A 108.9 . .
N2 C18 H18B 108.9 . .
C19 C18 H18B 108.9 . .
H18A C18 H18B 107.8 . .
C20 C19 C24 119.6(2) . .
C20 C19 C18 121.3(2) . .
C24 C19 C18 119.03(18) . .
C21 C20 C19 121.6(2) . .
C21 C20 H20 119.2 . .
C19 C20 H20 119.2 . .
C20 C21 C22 118.0(2) . .
C20 C21 C26 120.5(2) . .
C22 C21 C26 121.6(2) . .
C21 C22 C23 122.4(2) . .
C21 C22 H22 118.8 . .
C23 C22 H22 118.8 . .
C24 C23 C22 118.2(2) . .
C24 C23 C25 120.11(19) . .
C22 C23 C25 121.7(2) . .
O2 C24 C23 121.02(18) . .
O2 C24 C19 118.71(19) . .
C23 C24 C19 120.26(18) . .
C23 C25 H25A 109.5 . .
C23 C25 H25B 109.5 . .
H25A C25 H25B 109.5 . .
C23 C25 H25C 109.5 . .
H25A C25 H25C 109.5 . .
H25B C25 H25C 109.5 . .
C21 C26 H26A 109.5 . .
C21 C26 H26B 109.5 . .
H26A C26 H26B 109.5 . .
C21 C26 H26C 109.5 . .
H26A C26 H26C 109.5 . .
H26B C26 H26C 109.5 . .
O3 C27 C28 110.0(2) . .
O3 C27 C29 110.8(2) . .
C28 C27 C29 111.3(2) . .
O3 C27 H27 108.2 . .
C28 C27 H27 108.2 . .
C29 C27 H27 108.2 . .
C27 C28 H28A 109.5 . .
C27 C28 H28B 109.5 . .
H28A C28 H28B 109.5 . .
C27 C28 H28C 109.5 . .
H28A C28 H28C 109.5 . .
H28B C28 H28C 109.5 . .
C27 C29 H29A 109.5 . .
C27 C29 H29B 109.5 . .
H29A C29 H29B 109.5 . .
C27 C29 H29C 109.5 . .
H29A C29 H29C 109.5 . .
H29B C29 H29C 109.5 . .
C32 C31 C36 120.0 . .
C32 C31 C37 121.4(9) . .
C36 C31 C37 118.4(9) . .
C31 C32 C33 120.0 . .
C31 C32 H32 120.0 . .
C33 C32 H32 120.0 . .
C34 C33 C32 120.0 . .
C34 C33 H33 120.0 . .
C32 C33 H33 120.0 . .
C33 C34 C35 120.0 . .
C33 C34 H34 120.0 . .
C35 C34 H34 120.0 . .
C36 C35 C34 120.0 . .
C36 C35 H35 120.0 . .
C34 C35 H35 120.0 . .
C35 C36 C31 120.0 . .
C35 C36 H36 120.0 . .
C31 C36 H36 120.0 . .
C31 C37 H37A 109.5 . .
C31 C37 H37B 109.5 . .
H37A C37 H37B 109.5 . .
C31 C37 H37C 109.5 . .
H37A C37 H37C 109.5 . .
H37B C37 H37C 109.5 . .

loop_
_geom_bond_atom_site_label_1
_geom_bond_atom_site_label_2
_geom_bond_distance
_geom_bond_site_symmetry_2
Sm1 O3 2.1148(16) .
Sm1 O1 2.1902(15) .
Sm1 O2 2.3310(14) 7_566
Sm1 O2 2.3989(14) .
Sm1 N1 2.6095(16) .
Sm1 N2 2.6299(16) .
Sm1 Sm1 3.8599(2) 7_566
O1 C1 1.326(3) .
N1 C10 1.485(3) .
N1 C13 1.499(2) .
N1 C9 1.507(3) .
C1 C6 1.409(3) .
C1 C2 1.412(3) .
O2 C24 1.356(2) .
O2 Sm1 2.3310(14) 7_566
N2 C18 1.489(3) .
N2 C17 1.490(3) .
N2 C14 1.507(2) .
C2 C3 1.387(3) .
C2 C7 1.505(3) .
O3 C27 1.397(3) .
C3 C4 1.397(3) .
C3 H3 0.9500 .
C4 C5 1.394(3) .
C4 C8 1.508(3) .
C5 C6 1.393(3) .
C5 H5 0.9500 .
C6 C9 1.511(3) .
C7 H7A 0.9800 .
C7 H7B 0.9800 .
C7 H7C 0.9800 .
C8 H8A 0.9800 .
C8 H8B 0.9800 .
C8 H8C 0.9800 .
C9 H9A 0.9900 .
C9 H9B 0.9900 .
C10 C11 1.537(3) .
C10 H10A 0.9900 .
C10 H10B 0.9900 .
C11 C12 1.547(3) .
C11 H11A 0.9900 .
C11 H11B 0.9900 .
C12 C13 1.548(3) .
C12 H12A 0.9900 .
C12 H12B 0.9900 .
C13 C14 1.540(3) .
C13 H13 1.0000 .
C14 C15 1.546(3) .
C14 H14 1.0000 .
C15 C16 1.510(3) .
C15 H15A 0.9900 .
C15 H15B 0.9900 .
C16 C17 1.503(4) .
C16 H16A 0.9900 .
C16 H16B 0.9900 .
C17 H17A 0.9900 .
C17 H17B 0.9900 .
C18 C19 1.496(3) .
C18 H18A 0.9900 .
C18 H18B 0.9900 .
C19 C20 1.389(3) .
C19 C24 1.405(3) .
C20 C21 1.384(4) .
C20 H20 0.9500 .
C21 C22 1.397(4) .
C21 C26 1.510(3) .
C22 C23 1.399(3) .
C22 H22 0.9500 .
C23 C24 1.398(3) .
C23 C25 1.500(3) .
C25 H25A 0.9800 .
C25 H25B 0.9800 .
C25 H25C 0.9800 .
C26 H26A 0.9800 .
C26 H26B 0.9800 .
C26 H26C 0.9800 .
C27 C28 1.512(3) .
C27 C29 1.513(4) .
C27 H27 1.0000 .
C28 H28A 0.9800 .
C28 H28B 0.9800 .
C28 H28C 0.9800 .
C29 H29A 0.9800 .
C29 H29B 0.9800 .
C29 H29C 0.9800 .
C31 C32 1.3900 .
C31 C36 1.3900 .
C31 C37 1.513(14) .
C32 C33 1.3900 .
C32 H32 0.9500 .
C33 C34 1.3900 .
C33 H33 0.9500 .
C34 C35 1.3900 .
C34 H34 0.9500 .
C35 C36 1.3900 .
C35 H35 0.9500 .
C36 H36 0.9500 .
C37 H37A 0.9800 .
C37 H37B 0.9800 .
C37 H37C 0.9800 .

loop_
_geom_torsion_atom_site_label_1
_geom_torsion_atom_site_label_2
_geom_torsion_atom_site_label_3
_geom_torsion_atom_site_label_4
_geom_torsion
_geom_torsion_site_symmetry_1
Sm1 O1 C1 C6 41.9(3) .
Sm1 O1 C1 C2 -138.60(18) .
O1 C1 C2 C3 179.9(2) .
C6 C1 C2 C3 -0.5(3) .
O1 C1 C2 C7 -1.4(3) .
C6 C1 C2 C7 178.2(2) .
C1 C2 C3 C4 0.6(3) .
C7 C2 C3 C4 -178.1(2) .
C2 C3 C4 C5 -0.5(3) .
C2 C3 C4 C8 175.1(2) .
C3 C4 C5 C6 0.4(3) .
C8 C4 C5 C6 -175.2(2) .
C4 C5 C6 C1 -0.3(3) .
C4 C5 C6 C9 174.92(19) .
O1 C1 C6 C5 179.94(19) .
C2 C1 C6 C5 0.4(3) .
O1 C1 C6 C9 4.6(3) .
C2 C1 C6 C9 -174.89(19) .
C10 N1 C9 C6 -59.2(2) .
C13 N1 C9 C6 -172.19(16) .
Sm1 N1 C9 C6 67.97(18) .
C5 C6 C9 N1 119.6(2) .
C1 C6 C9 N1 -65.1(2) .
C13 N1 C10 C11 34.2(2) .
C9 N1 C10 C11 -80.77(19) .
Sm1 N1 C10 C11 157.05(13) .
N1 C10 C11 C12 -19.6(2) .
C10 C11 C12 C13 -2.1(2) .
C10 N1 C13 C14 87.75(19) .
C9 N1 C13 C14 -155.32(16) .
Sm1 N1 C13 C14 -38.05(18) .
C10 N1 C13 C12 -35.2(2) .
C9 N1 C13 C12 81.75(18) .
Sm1 N1 C13 C12 -160.99(12) .
C11 C12 C13 N1 22.8(2) .
C11 C12 C13 C14 -102.76(19) .
C18 N2 C14 C13 92.5(2) .
C17 N2 C14 C13 -148.01(17) .
Sm1 N2 C14 C13 -34.59(19) .
C18 N2 C14 C15 -137.16(17) .
C17 N2 C14 C15 -17.7(2) .
Sm1 N2 C14 C15 95.71(15) .
N1 C13 C14 N2 50.5(2) .
C12 C13 C14 N2 170.46(16) .
N1 C13 C14 C15 -72.8(2) .
C12 C13 C14 C15 47.2(2) .
N2 C14 C15 C16 -6.5(2) .
C13 C14 C15 C16 121.1(2) .
C14 C15 C16 C17 27.7(2) .
C18 N2 C17 C16 157.71(17) .
C14 N2 C17 C16 35.6(2) .
Sm1 N2 C17 C16 -82.94(16) .
C15 C16 C17 N2 -38.9(2) .
C17 N2 C18 C19 179.03(16) .
C14 N2 C18 C19 -63.1(2) .
Sm1 N2 C18 C19 64.21(18) .
N2 C18 C19 C20 107.9(2) .
N2 C18 C19 C24 -69.1(2) .
C24 C19 C20 C21 2.2(3) .
C18 C19 C20 C21 -174.8(2) .
C19 C20 C21 C22 -0.1(3) .
C19 C20 C21 C26 179.0(2) .
C20 C21 C22 C23 -1.3(3) .
C26 C21 C22 C23 179.6(2) .
C21 C22 C23 C24 0.6(3) .
C21 C22 C23 C25 -179.0(2) .
Sm1 O2 C24 C23 93.3(2) 7_566
Sm1 O2 C24 C23 -111.52(18) .
Sm1 O2 C24 C19 -88.2(2) 7_566
Sm1 O2 C24 C19 66.9(2) .
C22 C23 C24 O2 179.90(18) .
C25 C23 C24 O2 -0.5(3) .
C22 C23 C24 C19 1.5(3) .
C25 C23 C24 C19 -178.91(19) .
C20 C19 C24 O2 178.70(18) .
C18 C19 C24 O2 -4.2(3) .
C20 C19 C24 C23 -2.8(3) .
C18 C19 C24 C23 174.22(18) .
Sm1 O3 C27 C28 -25.3(6) .
Sm1 O3 C27 C29 -148.8(4) .
C36 C31 C32 C33 0.0 .
C37 C31 C32 C33 174.3(7) .
C31 C32 C33 C34 0.0 .
C32 C33 C34 C35 0.0 .
C33 C34 C35 C36 0.0 .
C34 C35 C36 C31 0.0 .
C32 C31 C36 C35 0.0 .
C37 C31 C36 C35 -174.5(6) .
